data_7242167
loop_
_publ_author_name
'Kataeva, Olga'
'Metlushka, Kirill'
'Ivshin, Kamil'
'Yamaleeva, Zilya'
'Zinnatullin, Ruzal'
'Nikitina, Kristina'
'Badeeva, Elena'
'Khrizanforova, Vera'
'Budnikova, Yulia'
'Naumann, Marco'
'Wellm, Christoph'
'Alfonsov, Alexey'
'Kataev, Vladislav'
'B\"uchner, Bernd'
'Knupfer, Martin'

_publ_section_title
;
 Supramolecular chirality in the crystals of mononuclear and polymeric
 cobalt(ii) complexes with enantiopure and racemic N-thiophosphorylated
 thioureas
;
_journal_issue 10
_journal_name_full CrystEngComm
_journal_page_first 2081
_journal_page_last 2090
_journal_paper_doi 10.1039/D0CE01871F
_journal_volume 23
_journal_year 2021
_chemical_absolute_configuration rm
_chemical_formula_moiety 'C31 H45 Co N5 O4 P2 S4'
_chemical_formula_sum 'C31 H45 Co N5 O4 P2 S4'
_chemical_formula_weight 800.83
_space_group_crystal_system monoclinic
_space_group_IT_number 4
_space_group_name_Hall 'P 2yb'
_space_group_name_H-M_alt 'P 1 21 1'
_atom_sites_solution_hydrogens mixed
_audit_creation_method SHELXL-2018/3
_audit_update_record
;
2020-12-20 deposited with the CCDC.	2021-01-26 downloaded from the CCDC.
;
_cell_angle_alpha 90
_cell_angle_beta 97.75(3)
_cell_angle_gamma 90
_cell_formula_units_Z 2
_cell_length_a 8.632(7)
_cell_length_b 19.326(19)
_cell_length_c 12.434(8)
_cell_measurement_reflns_used 134
_cell_measurement_temperature 100(2)
_cell_measurement_theta_max 12.73
_cell_measurement_theta_min 2.38
_cell_volume 2055(3)
_computing_cell_refinement 'APEX3 v2018.1-0'
_computing_data_collection 'Bruker APEX2'
_computing_data_reduction 'SAINT NT v6.0 (Bruker AXS, 2003)'
_computing_molecular_graphics 'Mercury 2020.1'
_computing_publication_material 'enCIFer 2020.1'
_computing_structure_refinement 'SHELXL-2018/3 (Sheldrick, 2018)'
_computing_structure_solution 'SHELXT 2014/5 (Sheldrick, 2014)'
_diffrn_ambient_temperature 100(2)
_diffrn_measured_fraction_theta_full 0.987
_diffrn_measured_fraction_theta_max 0.959
_diffrn_measurement_device_type 'Bruker APEX-II CCD'
_diffrn_measurement_method '\f and \w scans'
_diffrn_radiation_type MoK\a
_diffrn_radiation_wavelength 0.71073
_diffrn_reflns_av_R_equivalents 0.0746
_diffrn_reflns_av_unetI/netI 0.1333
_diffrn_reflns_Laue_measured_fraction_full 0.987
_diffrn_reflns_Laue_measured_fraction_max 0.959
_diffrn_reflns_limit_h_max 8
_diffrn_reflns_limit_h_min -11
_diffrn_reflns_limit_k_max 25
_diffrn_reflns_limit_k_min -24
_diffrn_reflns_limit_l_max 16
_diffrn_reflns_limit_l_min -16
_diffrn_reflns_number 17748
_diffrn_reflns_point_group_measured_fraction_full 0.970
_diffrn_reflns_point_group_measured_fraction_max 0.922
_diffrn_reflns_theta_full 25.242
_diffrn_reflns_theta_max 28.107
_diffrn_reflns_theta_min 1.960
_exptl_absorpt_coefficient_mu 0.737
_exptl_absorpt_correction_T_max 0.7351
_exptl_absorpt_correction_T_min 0.5025
_exptl_absorpt_correction_type multi-scan
_exptl_absorpt_process_details
;
SADABS-2016/2 (Bruker,2016/2) was used for absorption correction.
wR2(int) was 0.1064 before and 0.0697 after correction.
The Ratio of minimum to maximum transmission is 0.6836.
The \l/2 correction factor is Not present.
;
_exptl_crystal_colour violet
_exptl_crystal_density_diffrn 1.294
_exptl_crystal_description prism
_exptl_crystal_F_000 838
_exptl_crystal_size_max 0.789
_exptl_crystal_size_mid 0.124
_exptl_crystal_size_min 0.109
_refine_diff_density_max 0.695
_refine_diff_density_min -0.457
_refine_diff_density_rms 0.099
_refine_ls_abs_structure_details
;
 Flack x determined using 1918 quotients [(I+)-(I-)]/[(I+)+(I-)]
 (Parsons, Flack and Wagner, Acta Cryst. B69 (2013) 249-259).
;
_refine_ls_abs_structure_Flack 0.03(2)
_refine_ls_extinction_method none
_refine_ls_goodness_of_fit_ref 0.958
_refine_ls_hydrogen_treatment mixed
_refine_ls_matrix_type full
_refine_ls_number_parameters 449
_refine_ls_number_reflns 9275
_refine_ls_number_restraints 6
_refine_ls_restrained_S_all 0.958
_refine_ls_R_factor_all 0.1152
_refine_ls_R_factor_gt 0.0680
_refine_ls_shift/su_max 0.000
_refine_ls_shift/su_mean 0.000
_refine_ls_structure_factor_coef Fsqd
_refine_ls_weighting_details 'w=1/[\s^2^(Fo^2^)+(0.0785P)^2^] where P=(Fo^2^+2Fc^2^)/3'
_refine_ls_weighting_scheme calc
_refine_ls_wR_factor_gt 0.1507
_refine_ls_wR_factor_ref 0.1737
_reflns_Friedel_coverage 0.868
_reflns_Friedel_fraction_full 0.952
_reflns_Friedel_fraction_max 0.883
_reflns_number_gt 5831
_reflns_number_total 9275
_reflns_threshold_expression 'I > 2\s(I)'
_cod_data_source_file d0ce01871f2.cif
_cod_data_source_block k8_27
_cod_depositor_comments 'Adding full bibliography for 7242167--7242170.cif.'
_cod_original_sg_symbol_H-M 'P 21'
_cod_database_code 7242167
_shelx_shelxl_version_number 2018/3
_shelx_space_group_comment
;
The symmetry employed for this shelxl refinement is uniquely defined
by the following loop, which should always be used as a source of
symmetry information in preference to the above space-group names.
They are only intended as comments.
;
_shelx_estimated_absorpt_t_min 0.594
_shelx_estimated_absorpt_t_max 0.924

loop_
_space_group_symop_operation_xyz
'x, y, z'
'-x, y+1/2, -z'

loop_
_atom_site_label
_atom_site_type_symbol
_atom_site_fract_x
_atom_site_fract_y
_atom_site_fract_z
_atom_site_U_iso_or_equiv
_atom_site_adp_type
_atom_site_occupancy
_atom_site_site_symmetry_order
_atom_site_calc_flag
_atom_site_refinement_flags_posn
_atom_site_refinement_flags_adp
_atom_site_refinement_flags_occupancy
_atom_site_disorder_assembly
_atom_site_disorder_group
Co1 Co 0.51900(12) 0.48138(6) 0.35224(9) 0.0308(3) Uani 1 1 d . . . . .
P1 P 0.3973(3) 0.55473(13) 0.0991(2) 0.0364(6) Uani 1 1 d . . . . .
P2 P 0.5821(3) 0.41597(14) 0.6154(2) 0.0400(6) Uani 1 1 d D . . . .
S1 S 0.4243(3) 0.36741(12) 0.28161(18) 0.0316(5) Uani 1 1 d . . . . .
S2 S 0.2761(3) 0.54170(14) -0.0476(2) 0.0472(7) Uani 1 1 d . . . . .
S3 S 0.4490(3) 0.59367(12) 0.42200(19) 0.0342(5) Uani 1 1 d . . . . .
S4 S 0.5304(4) 0.42804(14) 0.7644(2) 0.0500(7) Uani 1 1 d . . . . .
O1 O 0.5697(8) 0.5872(3) 0.0959(6) 0.0439(17) Uani 1 1 d . . . . .
O2 O 0.3256(9) 0.6111(4) 0.1720(5) 0.0492(18) Uani 1 1 d . . . . .
O3A O 0.7603(11) 0.3896(7) 0.6098(14) 0.046(3) Uani 0.523(11) 1 d D . P A 1
O3B O 0.7672(11) 0.4252(8) 0.6032(15) 0.046(3) Uani 0.477(11) 1 d D . P A 2
O4 O 0.5220(10) 0.3443(3) 0.5586(5) 0.0504(19) Uani 1 1 d . . . . .
N1 N 0.4234(7) 0.4878(4) 0.1821(6) 0.0309(15) Uani 1 1 d . . . . .
C2 C 0.3867(9) 0.4190(5) 0.1653(7) 0.032(2) Uani 1 1 d . . . . .
N3 N 0.3305(9) 0.3920(4) 0.0655(7) 0.0379(19) Uani 1 1 d D . . . .
H3 H 0.319(11) 0.427(4) 0.020(6) 0.04(3) Uiso 1 1 d D . . . .
C4 C 0.2678(11) 0.3217(5) 0.0449(7) 0.035(2) Uani 1 1 d . . . . .
H4 H 0.324843 0.289929 0.100139 0.042 Uiso 1 1 calc R U . . .
C5 C 0.0912(11) 0.3185(5) 0.0562(7) 0.034(2) Uani 1 1 d . . . . .
C6 C -0.0168(11) 0.3665(5) 0.0010(8) 0.039(2) Uani 1 1 d . . . . .
H6 H 0.019551 0.402136 -0.041924 0.047 Uiso 1 1 calc R U . . .
C7 C -0.1767(12) 0.3614(5) 0.0101(8) 0.044(2) Uani 1 1 d . . . . .
H7 H -0.248494 0.392738 -0.028668 0.053 Uiso 1 1 calc R U . . .
C8 C -0.2310(11) 0.3110(6) 0.0749(8) 0.046(2) Uani 1 1 d . . . . .
H8 H -0.339258 0.308749 0.081542 0.055 Uiso 1 1 calc R U . . .
C9 C -0.1277(13) 0.2633(6) 0.1307(9) 0.050(3) Uani 1 1 d . . . . .
H9 H -0.165422 0.228516 0.174560 0.060 Uiso 1 1 calc R U . . .
C10 C 0.0345(12) 0.2675(5) 0.1210(8) 0.041(2) Uani 1 1 d . . . . .
H10 H 0.105201 0.235444 0.159039 0.049 Uiso 1 1 calc R U . . .
C11 C 0.3001(12) 0.2979(6) -0.0689(8) 0.047(3) Uani 1 1 d . . . . .
H11A H 0.248186 0.329511 -0.124080 0.071 Uiso 1 1 calc R U . . .
H11B H 0.259432 0.250980 -0.082938 0.071 Uiso 1 1 calc R U . . .
H11C H 0.412965 0.298269 -0.071759 0.071 Uiso 1 1 calc R U . . .
C12 C 0.6846(13) 0.5472(6) 0.0459(9) 0.057(3) Uani 1 1 d . . . . .
H12A H 0.644030 0.537666 -0.030973 0.068 Uiso 1 1 calc R U . . .
H12B H 0.703326 0.502330 0.083921 0.068 Uiso 1 1 calc R U . . .
C13 C 0.8342(14) 0.5865(7) 0.0522(12) 0.075(4) Uani 1 1 d . . . . .
H13A H 0.909768 0.559962 0.016800 0.112 Uiso 1 1 calc R U . . .
H13B H 0.876204 0.594238 0.128525 0.112 Uiso 1 1 calc R U . . .
H13C H 0.814975 0.631186 0.015579 0.112 Uiso 1 1 calc R U . . .
C14 C 0.2752(16) 0.6787(6) 0.1321(10) 0.066(3) Uani 1 1 d . . . . .
H14A H 0.207138 0.673946 0.061788 0.079 Uiso 1 1 calc R U . . .
H14B H 0.367529 0.706624 0.119953 0.079 Uiso 1 1 calc R U . . .
C15 C 0.1875(17) 0.7151(7) 0.2116(11) 0.075(4) Uani 1 1 d . . . . .
H15A H 0.152919 0.760555 0.182624 0.113 Uiso 1 1 calc R U . . .
H15B H 0.256007 0.721164 0.280534 0.113 Uiso 1 1 calc R U . . .
H15C H 0.096248 0.687500 0.223715 0.113 Uiso 1 1 calc R U . . .
N16 N 0.5201(8) 0.4768(4) 0.5253(6) 0.0346(16) Uani 1 1 d . . . . .
C17 C 0.4874(9) 0.5455(5) 0.5415(7) 0.032(2) Uani 1 1 d . . . . .
N18 N 0.4852(9) 0.5747(4) 0.6404(6) 0.0336(17) Uani 1 1 d D . . . .
H18 H 0.467(16) 0.555(6) 0.697(8) 0.09(5) Uiso 1 1 d D . . . .
C19 C 0.4452(11) 0.6475(5) 0.6577(8) 0.037(2) Uani 1 1 d . . . . .
H19 H 0.499602 0.676500 0.607674 0.045 Uiso 1 1 calc R U . . .
C20 C 0.2687(11) 0.6621(4) 0.6325(7) 0.033(2) Uani 1 1 d . . . . .
C21 C 0.1597(12) 0.6160(5) 0.6676(8) 0.039(2) Uani 1 1 d . . . . .
H21 H 0.195684 0.574270 0.702809 0.047 Uiso 1 1 calc R U . . .
C22 C -0.0027(13) 0.6307(5) 0.6515(8) 0.045(2) Uani 1 1 d . . . . .
H22 H -0.074834 0.599510 0.676799 0.054 Uiso 1 1 calc R U . . .
C23 C -0.0560(13) 0.6923(6) 0.5972(9) 0.049(3) Uani 1 1 d . . . . .
H23 H -0.164777 0.702217 0.585267 0.059 Uiso 1 1 calc R U . . .
C24 C 0.0488(14) 0.7381(5) 0.5615(10) 0.056(3) Uani 1 1 d . . . . .
H24 H 0.012431 0.779185 0.524531 0.067 Uiso 1 1 calc R U . . .
C25 C 0.2100(13) 0.7235(5) 0.5804(9) 0.047(3) Uani 1 1 d . . . . .
H25 H 0.281394 0.755877 0.557287 0.056 Uiso 1 1 calc R U . . .
C26 C 0.5108(12) 0.6676(5) 0.7758(8) 0.041(2) Uani 1 1 d . . . . .
H26A H 0.459136 0.639900 0.826555 0.062 Uiso 1 1 calc R U . . .
H26B H 0.491128 0.716825 0.787292 0.062 Uiso 1 1 calc R U . . .
H26C H 0.623625 0.658831 0.788123 0.062 Uiso 1 1 calc R U . . .
C27A C 0.873(2) 0.4412(9) 0.6629(19) 0.052(4) Uani 0.523(11) 1 d D . P A 1
H27A H 0.872893 0.480672 0.612107 0.062 Uiso 0.523(11) 1 calc R U P A 1
H27B H 0.828764 0.458700 0.727288 0.062 Uiso 0.523(11) 1 calc R U P A 1
C28A C 1.034(3) 0.424(3) 0.698(3) 0.064(9) Uani 0.523(11) 1 d D . P A 1
H28A H 1.097414 0.436131 0.641697 0.095 Uiso 0.523(11) 1 calc R U P A 1
H28B H 1.042592 0.373961 0.712764 0.095 Uiso 0.523(11) 1 calc R U P A 1
H28C H 1.071029 0.449341 0.764985 0.095 Uiso 0.523(11) 1 calc R U P A 1
C27B C 0.887(2) 0.3849(11) 0.674(2) 0.052(4) Uani 0.477(11) 1 d D . P A 2
H27C H 0.878220 0.392609 0.751719 0.062 Uiso 0.477(11) 1 calc R U P A 2
H27D H 0.877460 0.334775 0.658051 0.062 Uiso 0.477(11) 1 calc R U P A 2
C28B C 1.031(3) 0.412(3) 0.646(3) 0.064(9) Uani 0.477(11) 1 d D . P A 2
H28D H 1.025675 0.414691 0.566722 0.095 Uiso 0.477(11) 1 calc R U P A 2
H28E H 1.118118 0.382354 0.675362 0.095 Uiso 0.477(11) 1 calc R U P A 2
H28F H 1.048161 0.458999 0.676458 0.095 Uiso 0.477(11) 1 calc R U P A 2
C29 C 0.3572(14) 0.3240(5) 0.5562(8) 0.052(3) Uani 1 1 d . . . . .
H29A H 0.315174 0.308044 0.482379 0.062 Uiso 1 1 calc R U . . .
H29B H 0.295240 0.364656 0.573677 0.062 Uiso 1 1 calc R U . . .
C30 C 0.3412(16) 0.2665(5) 0.6375(9) 0.062(3) Uani 1 1 d . . . . .
H30A H 0.232059 0.251300 0.630637 0.093 Uiso 1 1 calc R U . . .
H30B H 0.373577 0.283787 0.711273 0.093 Uiso 1 1 calc R U . . .
H30C H 0.407831 0.227469 0.623111 0.093 Uiso 1 1 calc R U . . .
N31 N 0.7596(7) 0.4849(4) 0.3467(5) 0.0327(15) Uani 1 1 d . . . . .
C32 C 0.8488(10) 0.5413(5) 0.3820(7) 0.036(2) Uani 1 1 d . . . . .
H32 H 0.798238 0.579550 0.410293 0.043 Uiso 1 1 calc R U . . .
C33 C 1.0088(11) 0.5458(6) 0.3787(9) 0.049(3) Uani 1 1 d . . . . .
H33 H 1.066206 0.586010 0.403219 0.059 Uiso 1 1 calc R U . . .
C34 C 1.0825(11) 0.4886(7) 0.3378(9) 0.056(3) Uani 1 1 d . . . . .
H34 H 1.192087 0.489154 0.335578 0.067 Uiso 1 1 calc R U . . .
C35 C 0.9949(12) 0.4314(7) 0.3007(10) 0.064(4) Uani 1 1 d . . . . .
H35 H 1.043719 0.392904 0.271650 0.076 Uiso 1 1 calc R U . . .
C36 C 0.8347(12) 0.4305(5) 0.3061(8) 0.047(3) Uani 1 1 d . . . . .
H36 H 0.775819 0.390815 0.280742 0.057 Uiso 1 1 calc R U . . .

loop_
_atom_site_aniso_label
_atom_site_aniso_U_11
_atom_site_aniso_U_22
_atom_site_aniso_U_33
_atom_site_aniso_U_23
_atom_site_aniso_U_13
_atom_site_aniso_U_12
Co1 0.0234(6) 0.0383(6) 0.0309(6) -0.0078(6) 0.0051(5) -0.0005(6)
P1 0.0401(14) 0.0362(13) 0.0333(14) -0.0030(11) 0.0071(11) -0.0013(11)
P2 0.0391(14) 0.0447(14) 0.0336(14) -0.0063(12) -0.0046(11) 0.0101(12)
S1 0.0291(11) 0.0364(12) 0.0291(12) -0.0029(10) 0.0030(9) -0.0008(9)
S2 0.0593(17) 0.0507(16) 0.0307(13) 0.0082(12) 0.0031(12) -0.0056(13)
S3 0.0351(12) 0.0369(12) 0.0320(12) -0.0044(10) 0.0102(10) 0.0003(10)
S4 0.079(2) 0.0414(14) 0.0278(13) -0.0029(11) -0.0015(12) 0.0076(14)
O1 0.047(4) 0.035(4) 0.052(4) -0.002(3) 0.013(3) -0.006(3)
O2 0.063(5) 0.047(4) 0.037(4) 0.004(3) 0.005(3) 0.017(3)
O3A 0.037(5) 0.035(8) 0.061(6) 0.004(9) -0.010(4) 0.019(6)
O3B 0.037(5) 0.035(8) 0.061(6) 0.004(9) -0.010(4) 0.019(6)
O4 0.078(6) 0.034(4) 0.038(4) -0.003(3) 0.006(4) 0.016(4)
N1 0.028(3) 0.031(4) 0.035(4) -0.007(4) 0.009(3) 0.000(4)
C2 0.022(4) 0.042(5) 0.034(5) -0.004(4) 0.010(4) 0.003(4)
N3 0.039(5) 0.045(5) 0.028(5) -0.002(4) -0.001(4) -0.006(4)
C4 0.036(5) 0.036(5) 0.032(5) -0.001(4) -0.003(4) 0.002(4)
C5 0.039(5) 0.040(5) 0.021(5) -0.006(4) -0.002(4) -0.006(4)
C6 0.040(5) 0.039(5) 0.037(5) 0.010(4) -0.005(4) 0.004(4)
C7 0.044(6) 0.042(6) 0.040(6) -0.002(5) -0.015(5) 0.004(5)
C8 0.027(5) 0.064(7) 0.046(6) -0.002(5) 0.000(4) 0.007(5)
C9 0.047(6) 0.064(7) 0.041(6) 0.011(5) 0.011(5) 0.002(5)
C10 0.048(6) 0.048(6) 0.026(5) 0.003(4) 0.001(4) 0.008(5)
C11 0.047(6) 0.059(7) 0.037(6) -0.018(5) 0.008(5) -0.004(5)
C12 0.056(7) 0.056(7) 0.064(7) 0.014(6) 0.027(6) 0.008(6)
C13 0.049(8) 0.092(10) 0.089(11) 0.006(8) 0.029(7) -0.001(7)
C14 0.073(9) 0.061(8) 0.065(9) 0.014(7) 0.014(7) 0.018(6)
C15 0.091(10) 0.078(9) 0.059(8) 0.013(7) 0.020(7) 0.049(8)
N16 0.035(4) 0.036(4) 0.034(4) -0.010(4) 0.011(3) -0.004(4)
C17 0.017(4) 0.048(5) 0.033(5) -0.007(5) 0.004(3) -0.008(4)
N18 0.043(5) 0.030(4) 0.028(4) -0.007(3) 0.005(4) -0.002(3)
C19 0.043(6) 0.031(5) 0.039(6) -0.009(4) 0.013(5) -0.003(4)
C20 0.045(6) 0.026(5) 0.028(5) -0.007(4) 0.008(4) -0.002(4)
C21 0.048(6) 0.035(5) 0.035(5) 0.001(4) 0.009(5) -0.004(4)
C22 0.045(6) 0.048(6) 0.044(6) -0.001(5) 0.012(5) -0.007(5)
C23 0.042(6) 0.054(7) 0.052(7) 0.000(5) 0.006(5) 0.004(5)
C24 0.060(7) 0.040(6) 0.067(8) 0.007(6) 0.002(6) 0.012(5)
C25 0.049(6) 0.039(5) 0.054(7) 0.005(5) 0.011(5) -0.005(5)
C26 0.046(6) 0.037(5) 0.042(6) -0.010(5) 0.009(5) -0.004(4)
C27A 0.044(8) 0.041(8) 0.069(11) -0.003(9) -0.001(7) -0.006(8)
C28A 0.035(7) 0.071(18) 0.08(3) 0.01(2) -0.008(11) 0.001(7)
C27B 0.044(8) 0.041(8) 0.069(11) -0.003(9) -0.001(7) -0.006(8)
C28B 0.035(7) 0.071(18) 0.08(3) 0.01(2) -0.008(11) 0.001(7)
C29 0.077(8) 0.044(6) 0.032(6) -0.004(5) -0.004(5) -0.009(6)
C30 0.111(11) 0.045(6) 0.030(6) -0.002(5) 0.008(6) 0.004(6)
N31 0.027(3) 0.038(4) 0.033(4) -0.012(4) 0.004(3) -0.001(4)
C32 0.025(4) 0.046(6) 0.039(5) -0.009(5) 0.010(4) -0.003(4)
C33 0.032(5) 0.059(7) 0.060(7) -0.010(6) 0.016(5) -0.009(5)
C34 0.027(5) 0.080(8) 0.063(7) -0.021(7) 0.010(4) -0.001(6)
C35 0.028(6) 0.084(8) 0.083(9) -0.041(7) 0.019(5) 0.003(5)
C36 0.039(6) 0.049(6) 0.054(7) -0.025(5) 0.008(5) -0.004(5)

loop_
_atom_type_symbol
_atom_type_description
_atom_type_scat_dispersion_real
_atom_type_scat_dispersion_imag
_atom_type_scat_source
C C 0.0033 0.0016 'International Tables Vol C Tables 4.2.6.8 and 6.1.1.4'
H H 0.0000 0.0000 'International Tables Vol C Tables 4.2.6.8 and 6.1.1.4'
Co Co 0.3494 0.9721 'International Tables Vol C Tables 4.2.6.8 and 6.1.1.4'
N N 0.0061 0.0033 'International Tables Vol C Tables 4.2.6.8 and 6.1.1.4'
O O 0.0106 0.0060 'International Tables Vol C Tables 4.2.6.8 and 6.1.1.4'
P P 0.1023 0.0942 'International Tables Vol C Tables 4.2.6.8 and 6.1.1.4'
S S 0.1246 0.1234 'International Tables Vol C Tables 4.2.6.8 and 6.1.1.4'

loop_
_geom_angle_atom_site_label_1
_geom_angle_atom_site_label_2
_geom_angle_atom_site_label_3
_geom_angle
_geom_angle_site_symmetry_1
_geom_angle_site_symmetry_3
_geom_angle_publ_flag
N31 Co1 N16 99.4(3) . . ?
N31 Co1 N1 102.4(3) . . ?
N16 Co1 N1 158.1(2) . . ?
N31 Co1 S3 106.1(2) . . ?
N16 Co1 S3 69.5(2) . . ?
N1 Co1 S3 102.5(2) . . ?
N31 Co1 S1 107.5(2) . . ?
N16 Co1 S1 106.0(2) . . ?
N1 Co1 S1 68.9(2) . . ?
S3 Co1 S1 146.39(10) . . ?
O2 P1 O1 100.2(4) . . ?
O2 P1 N1 102.2(4) . . ?
O1 P1 N1 105.7(4) . . ?
O2 P1 S2 114.3(3) . . ?
O1 P1 S2 113.4(3) . . ?
N1 P1 S2 118.9(3) . . ?
O4 P2 O3A 87.9(6) . . ?
O4 P2 O3B 108.3(7) . . ?
O4 P2 N16 104.9(4) . . ?
O3A P2 N16 114.3(7) . . ?
O3B P2 N16 95.2(6) . . ?
O4 P2 S4 114.4(3) . . ?
O3A P2 S4 114.2(6) . . ?
O3B P2 S4 114.9(7) . . ?
N16 P2 S4 117.1(3) . . ?
C2 S1 Co1 78.5(3) . . ?
C17 S3 Co1 78.5(3) . . ?
C12 O1 P1 118.9(6) . . ?
C14 O2 P1 123.0(7) . . ?
C27A O3A P2 109.6(11) . . ?
C27B O3B P2 119.9(12) . . ?
C29 O4 P2 119.4(6) . . ?
C2 N1 P1 130.8(6) . . ?
C2 N1 Co1 98.2(5) . . ?
P1 N1 Co1 131.0(4) . . ?
N3 C2 N1 123.5(8) . . ?
N3 C2 S1 122.2(7) . . ?
N1 C2 S1 114.3(6) . . ?
C2 N3 C4 125.8(8) . . ?
C2 N3 H3 106(6) . . ?
C4 N3 H3 127(6) . . ?
N3 C4 C11 109.0(8) . . ?
N3 C4 C5 111.4(7) . . ?
C11 C4 C5 111.7(7) . . ?
N3 C4 H4 108.2 . . ?
C11 C4 H4 108.2 . . ?
C5 C4 H4 108.2 . . ?
C10 C5 C6 118.6(9) . . ?
C10 C5 C4 120.3(8) . . ?
C6 C5 C4 121.2(8) . . ?
C7 C6 C5 120.1(9) . . ?
C7 C6 H6 119.9 . . ?
C5 C6 H6 119.9 . . ?
C8 C7 C6 120.6(9) . . ?
C8 C7 H7 119.7 . . ?
C6 C7 H7 119.7 . . ?
C7 C8 C9 120.6(10) . . ?
C7 C8 H8 119.7 . . ?
C9 C8 H8 119.7 . . ?
C8 C9 C10 119.2(10) . . ?
C8 C9 H9 120.4 . . ?
C10 C9 H9 120.4 . . ?
C5 C10 C9 120.8(9) . . ?
C5 C10 H10 119.6 . . ?
C9 C10 H10 119.6 . . ?
C4 C11 H11A 109.5 . . ?
C4 C11 H11B 109.5 . . ?
H11A C11 H11B 109.5 . . ?
C4 C11 H11C 109.5 . . ?
H11A C11 H11C 109.5 . . ?
H11B C11 H11C 109.5 . . ?
O1 C12 C13 109.9(10) . . ?
O1 C12 H12A 109.7 . . ?
C13 C12 H12A 109.7 . . ?
O1 C12 H12B 109.7 . . ?
C13 C12 H12B 109.7 . . ?
H12A C12 H12B 108.2 . . ?
C12 C13 H13A 109.5 . . ?
C12 C13 H13B 109.5 . . ?
H13A C13 H13B 109.5 . . ?
C12 C13 H13C 109.5 . . ?
H13A C13 H13C 109.5 . . ?
H13B C13 H13C 109.5 . . ?
O2 C14 C15 110.7(10) . . ?
O2 C14 H14A 109.5 . . ?
C15 C14 H14A 109.5 . . ?
O2 C14 H14B 109.5 . . ?
C15 C14 H14B 109.5 . . ?
H14A C14 H14B 108.1 . . ?
C14 C15 H15A 109.5 . . ?
C14 C15 H15B 109.5 . . ?
H15A C15 H15B 109.5 . . ?
C14 C15 H15C 109.5 . . ?
H15A C15 H15C 109.5 . . ?
H15B C15 H15C 109.5 . . ?
C17 N16 P2 129.6(6) . . ?
C17 N16 Co1 97.6(5) . . ?
P2 N16 Co1 131.3(4) . . ?
N18 C17 N16 124.2(8) . . ?
N18 C17 S3 121.8(7) . . ?
N16 C17 S3 114.1(6) . . ?
C17 N18 C19 124.2(8) . . ?
C17 N18 H18 127(10) . . ?
C19 N18 H18 104(9) . . ?
N18 C19 C20 113.0(7) . . ?
N18 C19 C26 108.4(8) . . ?
C20 C19 C26 111.8(7) . . ?
N18 C19 H19 107.8 . . ?
C20 C19 H19 107.8 . . ?
C26 C19 H19 107.8 . . ?
C21 C20 C25 117.4(9) . . ?
C21 C20 C19 120.4(8) . . ?
C25 C20 C19 122.1(8) . . ?
C20 C21 C22 121.3(9) . . ?
C20 C21 H21 119.3 . . ?
C22 C21 H21 119.3 . . ?
C23 C22 C21 119.2(9) . . ?
C23 C22 H22 120.4 . . ?
C21 C22 H22 120.4 . . ?
C24 C23 C22 120.5(10) . . ?
C24 C23 H23 119.8 . . ?
C22 C23 H23 119.8 . . ?
C23 C24 C25 119.6(10) . . ?
C23 C24 H24 120.2 . . ?
C25 C24 H24 120.2 . . ?
C24 C25 C20 122.0(9) . . ?
C24 C25 H25 119.0 . . ?
C20 C25 H25 119.0 . . ?
C19 C26 H26A 109.5 . . ?
C19 C26 H26B 109.5 . . ?
H26A C26 H26B 109.5 . . ?
C19 C26 H26C 109.5 . . ?
H26A C26 H26C 109.5 . . ?
H26B C26 H26C 109.5 . . ?
C28A C27A O3A 122(2) . . ?
C28A C27A H27A 106.9 . . ?
O3A C27A H27A 106.9 . . ?
C28A C27A H27B 106.9 . . ?
O3A C27A H27B 106.9 . . ?
H27A C27A H27B 106.7 . . ?
C27A C28A H28A 109.5 . . ?
C27A C28A H28B 109.5 . . ?
H28A C28A H28B 109.5 . . ?
C27A C28A H28C 109.5 . . ?
H28A C28A H28C 109.5 . . ?
H28B C28A H28C 109.5 . . ?
C28B C27B O3B 103(2) . . ?
C28B C27B H27C 111.3 . . ?
O3B C27B H27C 111.3 . . ?
C28B C27B H27D 111.3 . . ?
O3B C27B H27D 111.3 . . ?
H27C C27B H27D 109.2 . . ?
C27B C28B H28D 109.5 . . ?
C27B C28B H28E 109.5 . . ?
H28D C28B H28E 109.5 . . ?
C27B C28B H28F 109.5 . . ?
H28D C28B H28F 109.5 . . ?
H28E C28B H28F 109.5 . . ?
O4 C29 C30 110.8(9) . . ?
O4 C29 H29A 109.5 . . ?
C30 C29 H29A 109.5 . . ?
O4 C29 H29B 109.5 . . ?
C30 C29 H29B 109.5 . . ?
H29A C29 H29B 108.1 . . ?
C29 C30 H30A 109.5 . . ?
C29 C30 H30B 109.5 . . ?
H30A C30 H30B 109.5 . . ?
C29 C30 H30C 109.5 . . ?
H30A C30 H30C 109.5 . . ?
H30B C30 H30C 109.5 . . ?
C36 N31 C32 117.1(7) . . ?
C36 N31 Co1 120.7(6) . . ?
C32 N31 Co1 122.3(6) . . ?
N31 C32 C33 123.9(9) . . ?
N31 C32 H32 118.1 . . ?
C33 C32 H32 118.1 . . ?
C32 C33 C34 117.5(10) . . ?
C32 C33 H33 121.2 . . ?
C34 C33 H33 121.2 . . ?
C35 C34 C33 119.7(9) . . ?
C35 C34 H34 120.1 . . ?
C33 C34 H34 120.1 . . ?
C34 C35 C36 119.7(10) . . ?
C34 C35 H35 120.1 . . ?
C36 C35 H35 120.1 . . ?
N31 C36 C35 122.1(9) . . ?
N31 C36 H36 119.0 . . ?
C35 C36 H36 119.0 . . ?

loop_
_geom_bond_atom_site_label_1
_geom_bond_atom_site_label_2
_geom_bond_distance
_geom_bond_site_symmetry_2
_geom_bond_publ_flag
Co1 N31 2.088(7) . ?
Co1 N16 2.153(7) . ?
Co1 N1 2.168(7) . ?
Co1 S3 2.443(3) . ?
Co1 S1 2.469(3) . ?
P1 O2 1.594(7) . ?
P1 O1 1.621(7) . ?
P1 N1 1.651(8) . ?
P1 S2 1.993(4) . ?
P2 O4 1.608(8) . ?
P2 O3A 1.631(9) . ?
P2 O3B 1.635(9) . ?
P2 N16 1.661(8) . ?
P2 S4 1.977(4) . ?
S1 C2 1.752(9) . ?
S3 C17 1.747(9) . ?
O1 C12 1.462(12) . ?
O2 C14 1.445(13) . ?
O3A C27A 1.483(16) . ?
O3B C27B 1.484(16) . ?
O4 C29 1.473(13) . ?
N1 C2 1.375(12) . ?
C2 N3 1.373(11) . ?
N3 C4 1.471(12) . ?
N3 H3 0.88(6) . ?
C4 C11 1.549(12) . ?
C4 C5 1.550(13) . ?
C4 H4 1.0000 . ?
C5 C10 1.402(13) . ?
C5 C6 1.424(13) . ?
C6 C7 1.404(14) . ?
C6 H6 0.9500 . ?
C7 C8 1.386(14) . ?
C7 H7 0.9500 . ?
C8 C9 1.399(15) . ?
C8 H8 0.9500 . ?
C9 C10 1.424(14) . ?
C9 H9 0.9500 . ?
C10 H10 0.9500 . ?
C11 H11A 0.9800 . ?
C11 H11B 0.9800 . ?
C11 H11C 0.9800 . ?
C12 C13 1.491(16) . ?
C12 H12A 0.9900 . ?
C12 H12B 0.9900 . ?
C13 H13A 0.9800 . ?
C13 H13B 0.9800 . ?
C13 H13C 0.9800 . ?
C14 C15 1.499(16) . ?
C14 H14A 0.9900 . ?
C14 H14B 0.9900 . ?
C15 H15A 0.9800 . ?
C15 H15B 0.9800 . ?
C15 H15C 0.9800 . ?
N16 C17 1.379(12) . ?
C17 N18 1.355(11) . ?
N18 C19 1.471(12) . ?
N18 H18 0.83(6) . ?
C19 C20 1.539(13) . ?
C19 C26 1.550(13) . ?
C19 H19 1.0000 . ?
C20 C21 1.406(12) . ?
C20 C25 1.413(14) . ?
C21 C22 1.418(14) . ?
C21 H21 0.9500 . ?
C22 C23 1.414(15) . ?
C22 H22 0.9500 . ?
C23 C24 1.382(15) . ?
C23 H23 0.9500 . ?
C24 C25 1.407(15) . ?
C24 H24 0.9500 . ?
C25 H25 0.9500 . ?
C26 H26A 0.9800 . ?
C26 H26B 0.9800 . ?
C26 H26C 0.9800 . ?
C27A C28A 1.44(3) . ?
C27A H27A 0.9900 . ?
C27A H27B 0.9900 . ?
C28A H28A 0.9800 . ?
C28A H28B 0.9800 . ?
C28A H28C 0.9800 . ?
C27B C28B 1.44(3) . ?
C27B H27C 0.9900 . ?
C27B H27D 0.9900 . ?
C28B H28D 0.9800 . ?
C28B H28E 0.9800 . ?
C28B H28F 0.9800 . ?
C29 C30 1.521(14) . ?
C29 H29A 0.9900 . ?
C29 H29B 0.9900 . ?
C30 H30A 0.9800 . ?
C30 H30B 0.9800 . ?
C30 H30C 0.9800 . ?
N31 C36 1.368(12) . ?
N31 C32 1.371(11) . ?
C32 C33 1.390(12) . ?
C32 H32 0.9500 . ?
C33 C34 1.405(16) . ?
C33 H33 0.9500 . ?
C34 C35 1.382(16) . ?
C34 H34 0.9500 . ?
C35 C36 1.394(13) . ?
C35 H35 0.9500 . ?
C36 H36 0.9500 . ?

loop_
_geom_torsion_atom_site_label_1
_geom_torsion_atom_site_label_2
_geom_torsion_atom_site_label_3
_geom_torsion_atom_site_label_4
_geom_torsion
_geom_torsion_site_symmetry_1
_geom_torsion_site_symmetry_2
_geom_torsion_site_symmetry_3
_geom_torsion_site_symmetry_4
_geom_torsion_publ_flag
O2 P1 O1 C12 173.3(7) . . . . ?
N1 P1 O1 C12 67.4(8) . . . . ?
S2 P1 O1 C12 -64.5(7) . . . . ?
O1 P1 O2 C14 74.5(9) . . . . ?
N1 P1 O2 C14 -176.9(9) . . . . ?
S2 P1 O2 C14 -47.1(10) . . . . ?
O4 P2 O3A C27A -176.8(14) . . . . ?
N16 P2 O3A C27A 77.8(15) . . . . ?
S4 P2 O3A C27A -60.9(15) . . . . ?
O4 P2 O3B C27B -76.7(18) . . . . ?
N16 P2 O3B C27B 175.7(17) . . . . ?
S4 P2 O3B C27B 52.6(19) . . . . ?
O3A P2 O4 C29 167.3(9) . . . . ?
O3B P2 O4 C29 -178.8(8) . . . . ?
N16 P2 O4 C29 -78.1(7) . . . . ?
S4 P2 O4 C29 51.6(7) . . . . ?
O2 P1 N1 C2 133.5(7) . . . . ?
O1 P1 N1 C2 -122.1(7) . . . . ?
S2 P1 N1 C2 6.7(8) . . . . ?
O2 P1 N1 Co1 -44.2(6) . . . . ?
O1 P1 N1 Co1 60.2(5) . . . . ?
S2 P1 N1 Co1 -171.1(3) . . . . ?
P1 N1 C2 N3 6.7(12) . . . . ?
Co1 N1 C2 N3 -175.0(7) . . . . ?
P1 N1 C2 S1 -175.6(4) . . . . ?
Co1 N1 C2 S1 2.7(6) . . . . ?
Co1 S1 C2 N3 175.4(7) . . . . ?
Co1 S1 C2 N1 -2.4(5) . . . . ?
N1 C2 N3 C4 -170.4(8) . . . . ?
S1 C2 N3 C4 12.0(12) . . . . ?
C2 N3 C4 C11 -149.9(9) . . . . ?
C2 N3 C4 C5 86.3(10) . . . . ?
N3 C4 C5 C10 -129.6(9) . . . . ?
C11 C4 C5 C10 108.2(10) . . . . ?
N3 C4 C5 C6 50.6(11) . . . . ?
C11 C4 C5 C6 -71.6(11) . . . . ?
C10 C5 C6 C7 -1.5(13) . . . . ?
C4 C5 C6 C7 178.3(8) . . . . ?
C5 C6 C7 C8 1.9(14) . . . . ?
C6 C7 C8 C9 -1.4(15) . . . . ?
C7 C8 C9 C10 0.6(16) . . . . ?
C6 C5 C10 C9 0.8(14) . . . . ?
C4 C5 C10 C9 -179.0(9) . . . . ?
C8 C9 C10 C5 -0.3(15) . . . . ?
P1 O1 C12 C13 -179.8(8) . . . . ?
P1 O2 C14 C15 169.8(9) . . . . ?
O4 P2 N16 C17 154.0(7) . . . . ?
O3A P2 N16 C17 -111.5(9) . . . . ?
O3B P2 N16 C17 -95.4(10) . . . . ?
S4 P2 N16 C17 26.0(8) . . . . ?
O4 P2 N16 Co1 -42.9(6) . . . . ?
O3A P2 N16 Co1 51.6(8) . . . . ?
O3B P2 N16 Co1 67.6(9) . . . . ?
S4 P2 N16 Co1 -170.9(4) . . . . ?
P2 N16 C17 N18 -7.5(12) . . . . ?
Co1 N16 C17 N18 -174.8(7) . . . . ?
P2 N16 C17 S3 172.2(5) . . . . ?
Co1 N16 C17 S3 4.9(6) . . . . ?
Co1 S3 C17 N18 175.3(7) . . . . ?
Co1 S3 C17 N16 -4.4(5) . . . . ?
N16 C17 N18 C19 -177.9(8) . . . . ?
S3 C17 N18 C19 2.4(12) . . . . ?
C17 N18 C19 C20 75.3(11) . . . . ?
C17 N18 C19 C26 -160.2(8) . . . . ?
N18 C19 C20 C21 43.3(11) . . . . ?
C26 C19 C20 C21 -79.3(10) . . . . ?
N18 C19 C20 C25 -140.9(9) . . . . ?
C26 C19 C20 C25 96.5(10) . . . . ?
C25 C20 C21 C22 -0.1(14) . . . . ?
C19 C20 C21 C22 175.9(8) . . . . ?
C20 C21 C22 C23 1.2(14) . . . . ?
C21 C22 C23 C24 -0.8(15) . . . . ?
C22 C23 C24 C25 -0.6(17) . . . . ?
C23 C24 C25 C20 1.7(17) . . . . ?
C21 C20 C25 C24 -1.3(15) . . . . ?
C19 C20 C25 C24 -177.2(9) . . . . ?
P2 O3A C27A C28A 162(2) . . . . ?
P2 O3B C27B C28B -175(2) . . . . ?
P2 O4 C29 C30 -105.3(8) . . . . ?
C36 N31 C32 C33 -0.1(14) . . . . ?
Co1 N31 C32 C33 -179.4(8) . . . . ?
N31 C32 C33 C34 -0.7(16) . . . . ?
C32 C33 C34 C35 1.3(18) . . . . ?
C33 C34 C35 C36 -1.2(19) . . . . ?
C32 N31 C36 C35 0.3(15) . . . . ?
Co1 N31 C36 C35 179.6(9) . . . . ?
C34 C35 C36 N31 0.4(18) . . . . ?
